data_2234704
loop_
_publ_author_name
'Kocab\?iy\?ik, Can'
'Pa\,sao\(glu, H\"umeyra'
'Bas\?il\?i, Ta\,sk\?in'
'A\(gar, Erbil'

_publ_section_title
;
 2-Amino-4-nitrophenol--1-(2,4,6-trihydroxyphenyl)ethanone (1/1)
;
_journal_coeditor_code KJ2199
_journal_issue 5
_journal_name_full 'Acta Crystallographica Section E'
_journal_page_first o1527
_journal_page_last o1528
_journal_paper_doi 10.1107/S1600536812017497
_journal_volume 68
_journal_year 2012
_chemical_formula_iupac 'C6 H6 N2 O3, C8 H8 O4'
_chemical_formula_moiety 'C6 H6 N2 O3, C8 H8 O4'
_chemical_formula_sum 'C14 H14 N2 O7'
_chemical_formula_weight 322.27
_chemical_name_systematic
;
2-Amino-4-nitrophenol--1-(2,4,6-trihydroxyphenyl)ethanone (1/1)
;
_space_group_IT_number 13
_symmetry_cell_setting monoclinic
_symmetry_space_group_name_Hall '-P 2yc'
_symmetry_space_group_name_H-M 'P 1 2/c 1'
_atom_sites_solution_hydrogens geom
_atom_sites_solution_primary direct
_atom_sites_solution_secondary difmap
_audit_creation_method SHELXL-97
_cell_angle_alpha 90.00
_cell_angle_beta 118.148(5)
_cell_angle_gamma 90.00
_cell_formula_units_Z 4
_cell_length_a 7.7255(6)
_cell_length_b 13.2184(11)
_cell_length_c 15.8335(12)
_cell_measurement_reflns_used 12619
_cell_measurement_temperature 296
_cell_measurement_theta_max 27.29
_cell_measurement_theta_min 2.12
_cell_volume 1425.7(2)
_computing_cell_refinement 'X-AREA (Stoe & Cie, 2002)'
_computing_data_collection 'X-AREA (Stoe & Cie, 2002)'
_computing_data_reduction 'X-RED32 (Stoe & Cie, 2002)'
_computing_molecular_graphics 'ORTEP-3 for Windows (Farrugia, 1997) and Mercury (Macrae <i>et al.</i>, 2006)'
_computing_publication_material 'WinGX (Farrugia, 1999)'
_computing_structure_refinement 'SHELXL97 (Sheldrick, 2008)'
_computing_structure_solution 'SHELXS97 (Sheldrick, 2008)'
_diffrn_ambient_temperature 296
_diffrn_detector_area_resol_mean 6.67
_diffrn_measured_fraction_theta_full 0.999
_diffrn_measured_fraction_theta_max 0.999
_diffrn_measurement_device_type 'Stoe IPDS 2'
_diffrn_measurement_method 'rotation method'
_diffrn_radiation_monochromator graphite
_diffrn_radiation_source 'fine-focus sealed tube'
_diffrn_radiation_type MoK\a
_diffrn_radiation_wavelength 0.71073
_diffrn_reflns_av_R_equivalents 0.0650
_diffrn_reflns_av_sigmaI/netI 0.0502
_diffrn_reflns_limit_h_max 9
_diffrn_reflns_limit_h_min -9
_diffrn_reflns_limit_k_max 16
_diffrn_reflns_limit_k_min -16
_diffrn_reflns_limit_l_max 19
_diffrn_reflns_limit_l_min -19
_diffrn_reflns_number 15333
_diffrn_reflns_theta_full 26.50
_diffrn_reflns_theta_max 26.50
_diffrn_reflns_theta_min 2.12
_exptl_absorpt_coefficient_mu 0.122
_exptl_absorpt_correction_T_max 0.9915
_exptl_absorpt_correction_T_min 0.9415
_exptl_absorpt_correction_type integration
_exptl_absorpt_process_details '(X-RED; Stoe & Cie, 2002)'
_exptl_crystal_colour yellow
_exptl_crystal_density_diffrn 1.501
_exptl_crystal_density_method 'not measured'
_exptl_crystal_description prism
_exptl_crystal_F_000 672
_exptl_crystal_size_max 0.800
_exptl_crystal_size_mid 0.347
_exptl_crystal_size_min 0.090
_refine_diff_density_max 0.153
_refine_diff_density_min -0.235
_refine_ls_extinction_method none
_refine_ls_goodness_of_fit_ref 0.968
_refine_ls_hydrogen_treatment mixed
_refine_ls_matrix_type full
_refine_ls_number_parameters 252
_refine_ls_number_reflns 2961
_refine_ls_number_restraints 0
_refine_ls_restrained_S_all 0.968
_refine_ls_R_factor_all 0.0900
_refine_ls_R_factor_gt 0.0462
_refine_ls_shift/su_max 0.000
_refine_ls_shift/su_mean 0.000
_refine_ls_structure_factor_coef Fsqd
_refine_ls_weighting_details 'calc w=1/[\s^2^(Fo^2^)+(0.0466P)^2^+0.0000P] where P=(Fo^2^+2Fc^2^)/3'
_refine_ls_weighting_scheme calc
_refine_ls_wR_factor_gt 0.0868
_refine_ls_wR_factor_ref 0.0982
_reflns_number_gt 1841
_reflns_number_total 2961
_reflns_threshold_expression I>2\s(I)
_cod_data_source_file kj2199.cif
_cod_data_source_block I
_cod_original_cell_volume 1425.67(19)
_cod_original_sg_symbol_H-M 'P 2/c'
_cod_database_code 2234704
_cod_database_fobs_code 2234704

loop_
_symmetry_equiv_pos_as_xyz
'x, y, z'
'-x, y, -z+1/2'
'-x, -y, -z'
'x, -y, z-1/2'

loop_
_atom_site_type_symbol
_atom_site_label
_atom_site_fract_x
_atom_site_fract_y
_atom_site_fract_z
_atom_site_U_iso_or_equiv
_atom_site_adp_type
_atom_site_calc_flag
_atom_site_refinement_flags
_atom_site_occupancy
_atom_site_symmetry_multiplicity
C C1 0.5977(3) 0.40750(14) 0.66694(13) 0.0394(5) Uani d . 1 1
C C2 0.6191(4) 0.51128(15) 0.67342(16) 0.0498(6) Uani d . 1 1
C C3 0.7703(4) 0.55477(16) 0.75249(17) 0.0520(6) Uani d . 1 1
C C4 0.8964(3) 0.49206(15) 0.82522(14) 0.0456(5) Uani d . 1 1
C C5 0.8776(3) 0.38806(15) 0.82066(14) 0.0411(5) Uani d . 1 1
C C6 0.7271(3) 0.34480(13) 0.74077(13) 0.0361(4) Uani d . 1 1
C C7 0.7798(3) 0.00373(15) 0.64563(14) 0.0411(5) Uani d . 1 1
C C8 0.7390(3) -0.09742(14) 0.62254(14) 0.0423(5) Uani d . 1 1
C C9 0.7120(3) -0.13396(15) 0.53533(15) 0.0461(5) Uani d . 1 1
C C10 0.7236(3) -0.06837(14) 0.47110(13) 0.0409(5) Uani d . 1 1
C C11 0.7631(3) 0.03665(14) 0.49051(13) 0.0380(5) Uani d . 1 1
C C12 0.7933(3) 0.06963(14) 0.58187(14) 0.0395(5) Uani d . 1 1
C C13 0.7601(3) 0.10280(15) 0.41713(15) 0.0466(5) Uani d . 1 1
C C14 0.7792(5) 0.21463(17) 0.42704(19) 0.0779(9) Uani d . 1 1
H H14A 0.7731 0.2432 0.3700 0.117 Uiso calc R 1 1
H H14B 0.9027 0.2316 0.4810 0.117 Uiso calc R 1 1
H H14C 0.6742 0.2414 0.4365 0.117 Uiso calc R 1 1
N N1 1.0593(3) 0.53726(17) 0.90766(15) 0.0622(6) Uani d . 1 1
N N2 0.7059(3) 0.23928(13) 0.72998(14) 0.0473(5) Uani d . 1 1
O O1 1.0834(3) 0.62880(15) 0.91011(15) 0.0944(7) Uani d . 1 1
O O2 1.1715(3) 0.48199(16) 0.97227(13) 0.0774(6) Uani d . 1 1
O O3 0.4543(3) 0.35925(12) 0.59151(11) 0.0571(5) Uani d . 1 1
O O4 0.8398(3) 0.16790(11) 0.60576(12) 0.0587(5) Uani d . 1 1
O O5 0.7222(3) -0.16375(12) 0.68295(12) 0.0640(5) Uani d . 1 1
O O6 0.6904(3) -0.10661(12) 0.38519(11) 0.0579(5) Uani d . 1 1
O O7 0.7370(3) 0.06669(11) 0.33974(10) 0.0605(5) Uani d . 1 1
H H2 0.532(3) 0.5607(15) 0.6211(15) 0.053(6) Uiso d . 1 1
H H2A 0.764(3) 0.2079(17) 0.7899(18) 0.061(7) Uiso d . 1 1
H H2B 0.575(4) 0.2194(19) 0.692(2) 0.078(9) Uiso d . 1 1
H H3 0.790(3) 0.6232(17) 0.7574(15) 0.050(6) Uiso d . 1 1
H H3A 0.375(5) 0.404(2) 0.556(2) 0.100(11) Uiso d . 1 1
H H4 0.812(4) 0.1827(18) 0.6505(19) 0.063(8) Uiso d . 1 1
H H5 0.963(3) 0.3471(14) 0.8687(15) 0.042(6) Uiso d . 1 1
H H5A 0.734(4) -0.134(2) 0.735(2) 0.093(10) Uiso d . 1 1
H H6 0.702(4) -0.0539(18) 0.3500(18) 0.067(8) Uiso d . 1 1
H H7 0.802(3) 0.0289(14) 0.7084(14) 0.041(5) Uiso d . 1 1
H H9 0.691(3) -0.2043(18) 0.5206(16) 0.060(6) Uiso d . 1 1

loop_
_atom_site_aniso_label
_atom_site_aniso_U_11
_atom_site_aniso_U_22
_atom_site_aniso_U_33
_atom_site_aniso_U_12
_atom_site_aniso_U_13
_atom_site_aniso_U_23
C1 0.0367(12) 0.0479(11) 0.0311(10) -0.0011(9) 0.0139(9) -0.0043(8)
C2 0.0508(15) 0.0448(12) 0.0474(13) 0.0077(10) 0.0178(12) 0.0048(10)
C3 0.0570(16) 0.0380(12) 0.0619(15) 0.0002(10) 0.0287(13) -0.0089(10)
C4 0.0387(13) 0.0540(12) 0.0407(11) -0.0053(10) 0.0161(10) -0.0169(9)
C5 0.0402(13) 0.0514(12) 0.0298(10) 0.0053(10) 0.0149(10) -0.0007(9)
C6 0.0402(12) 0.0384(10) 0.0328(10) 0.0000(8) 0.0199(9) -0.0029(8)
C7 0.0444(13) 0.0483(11) 0.0307(10) -0.0019(9) 0.0178(10) -0.0075(8)
C8 0.0452(14) 0.0439(11) 0.0382(11) 0.0033(9) 0.0199(10) 0.0011(8)
C9 0.0573(15) 0.0368(11) 0.0455(12) -0.0008(9) 0.0254(11) -0.0066(9)
C10 0.0435(13) 0.0450(11) 0.0325(10) 0.0013(9) 0.0165(9) -0.0100(8)
C11 0.0346(12) 0.0460(11) 0.0335(10) -0.0017(9) 0.0163(9) -0.0056(8)
C12 0.0374(13) 0.0435(10) 0.0381(11) -0.0055(9) 0.0183(9) -0.0108(8)
C13 0.0477(14) 0.0534(12) 0.0426(12) -0.0058(10) 0.0245(11) -0.0056(9)
C14 0.126(3) 0.0560(14) 0.0640(17) -0.0166(15) 0.0552(18) 0.0019(12)
N1 0.0463(14) 0.0798(15) 0.0543(13) -0.0063(11) 0.0188(11) -0.0278(11)
N2 0.0591(14) 0.0416(10) 0.0385(10) -0.0016(9) 0.0208(10) 0.0011(8)
O1 0.0808(15) 0.0721(12) 0.1081(17) -0.0231(10) 0.0262(12) -0.0512(11)
O2 0.0540(12) 0.1078(14) 0.0477(10) -0.0066(11) 0.0053(9) -0.0182(10)
O3 0.0502(11) 0.0598(10) 0.0398(9) -0.0014(8) 0.0035(8) -0.0051(7)
O4 0.0895(14) 0.0454(8) 0.0572(10) -0.0206(8) 0.0477(10) -0.0197(7)
O5 0.1024(15) 0.0491(8) 0.0503(10) -0.0017(8) 0.0441(10) 0.0014(7)
O6 0.0865(13) 0.0525(9) 0.0414(8) -0.0089(8) 0.0358(9) -0.0143(7)
O7 0.0853(13) 0.0634(9) 0.0410(8) -0.0037(8) 0.0366(9) -0.0027(7)

loop_
_atom_type_symbol
_atom_type_description
_atom_type_scat_dispersion_real
_atom_type_scat_dispersion_imag
_atom_type_scat_source
C C 0.0033 0.0016 'International Tables Vol C Tables 4.2.6.8 and 6.1.1.4'
H H 0.0000 0.0000 'International Tables Vol C Tables 4.2.6.8 and 6.1.1.4'
N N 0.0061 0.0033 'International Tables Vol C Tables 4.2.6.8 and 6.1.1.4'
O O 0.0106 0.0060 'International Tables Vol C Tables 4.2.6.8 and 6.1.1.4'

loop_
_geom_angle_atom_site_label_1
_geom_angle_atom_site_label_2
_geom_angle_atom_site_label_3
_geom_angle
O3 C1 C2 123.81(19)
O3 C1 C6 115.21(17)
C2 C1 C6 120.98(19)
C3 C2 C1 120.3(2)
C3 C2 H2 115.1(11)
C1 C2 H2 124.5(11)
C2 C3 C4 118.2(2)
C2 C3 H3 121.8(13)
C4 C3 H3 120.0(14)
C3 C4 C5 122.63(19)
C3 C4 N1 118.4(2)
C5 C4 N1 118.9(2)
C6 C5 C4 118.97(19)
C6 C5 H5 119.0(12)
C4 C5 H5 122.0(12)
C5 C6 C1 118.94(17)
C5 C6 N2 121.59(19)
C1 C6 N2 119.41(18)
C12 C7 C8 120.37(18)
C12 C7 H7 119.3(11)
C8 C7 H7 120.3(11)
O5 C8 C9 117.50(17)
O5 C8 C7 121.84(18)
C9 C8 C7 120.66(19)
C10 C9 C8 119.21(18)
C10 C9 H9 119.9(14)
C8 C9 H9 120.9(14)
O6 C10 C9 117.41(17)
O6 C10 C11 119.96(18)
C9 C10 C11 122.61(18)
C12 C11 C10 115.75(17)
C12 C11 C13 124.43(17)
C10 C11 C13 119.73(17)
O4 C12 C7 120.34(17)
O4 C12 C11 118.28(17)
C7 C12 C11 121.37(17)
O7 C13 C11 119.92(17)
O7 C13 C14 116.4(2)
C11 C13 C14 123.62(19)
C13 C14 H14A 109.5
C13 C14 H14B 109.5
H14A C14 H14B 109.5
C13 C14 H14C 109.5
H14A C14 H14C 109.5
H14B C14 H14C 109.5
O1 N1 O2 121.9(2)
O1 N1 C4 119.5(2)
O2 N1 C4 118.7(2)
C6 N2 H2A 110.2(14)
C6 N2 H2B 112.7(16)
H2A N2 H2B 112(2)
C1 O3 H3A 107(2)
C12 O4 H4 108.3(16)
C8 O5 H5A 112.0(19)
C10 O6 H6 107.3(15)

loop_
_geom_bond_atom_site_label_1
_geom_bond_atom_site_label_2
_geom_bond_distance
C1 O3 1.346(2)
C1 C2 1.380(3)
C1 C6 1.396(3)
C2 C3 1.372(3)
C2 H2 1.02(2)
C3 C4 1.380(3)
C3 H3 0.91(2)
C4 C5 1.381(3)
C4 N1 1.447(3)
C5 C6 1.375(3)
C5 H5 0.91(2)
C6 N2 1.405(2)
C7 C12 1.374(3)
C7 C8 1.383(3)
C7 H7 0.98(2)
C8 O5 1.348(2)
C8 C9 1.383(3)
C9 C10 1.371(3)
C9 H9 0.95(2)
C10 O6 1.357(2)
C10 C11 1.424(3)
C11 C12 1.421(3)
C11 C13 1.445(3)
C12 O4 1.353(2)
C13 O7 1.247(2)
C13 C14 1.487(3)
C14 H14A 0.9600
C14 H14B 0.9600
C14 H14C 0.9600
N1 O1 1.222(3)
N1 O2 1.222(3)
N2 H2A 0.93(3)
N2 H2B 0.93(3)
O3 H3A 0.84(3)
O4 H4 0.86(3)
O5 H5A 0.88(3)
O6 H6 0.92(3)

loop_
_geom_hbond_atom_site_label_D
_geom_hbond_atom_site_label_H
_geom_hbond_atom_site_label_A
_geom_hbond_site_symmetry_A
_geom_hbond_distance_DH
_geom_hbond_distance_HA
_geom_hbond_distance_DA
_geom_hbond_angle_DHA
N2 H2A O6 4_556 0.93(3) 2.28(3) 3.067(2) 141.5(19)
N2 H2B O6 3_656 0.93(3) 2.36(3) 3.241(3) 157(2)
O3 H3A N1 4_465 0.84(3) 2.59(3) 3.358(3) 153(3)
O3 H3A O1 4_465 0.84(3) 2.39(3) 2.953(3) 125(3)
O3 H3A O2 4_465 0.84(3) 2.13(3) 2.975(3) 178(3)
O4 H4 N2 . 0.86(3) 1.94(3) 2.784(2) 166(2)
O5 H5A O7 4_556 0.88(3) 1.87(3) 2.748(2) 175(3)
O6 H6 O7 . 0.92(3) 1.64(3) 2.478(2) 150(2)
N1 O2 Cg2 2_555 1.223(3) 3.822(2) 3.599(3) 70.29(15)
C13 O7 Cg1 3_756 1.247(3) 3.521(3) 3.722(3) 89.33(15)

loop_
_geom_torsion_atom_site_label_1
_geom_torsion_atom_site_label_2
_geom_torsion_atom_site_label_3
_geom_torsion_atom_site_label_4
_geom_torsion
O3 C1 C2 C3 -179.5(2)
C6 C1 C2 C3 0.9(4)
C1 C2 C3 C4 -1.2(4)
C2 C3 C4 C5 0.9(3)
C2 C3 C4 N1 178.3(2)
C3 C4 C5 C6 -0.2(3)
N1 C4 C5 C6 -177.64(19)
C4 C5 C6 C1 -0.2(3)
C4 C5 C6 N2 177.0(2)
O3 C1 C6 C5 -179.80(19)
C2 C1 C6 C5 -0.1(3)
O3 C1 C6 N2 3.0(3)
C2 C1 C6 N2 -177.3(2)
C12 C7 C8 O5 -179.1(2)
C12 C7 C8 C9 0.3(3)
O5 C8 C9 C10 178.5(2)
C7 C8 C9 C10 -0.8(3)
C8 C9 C10 O6 -178.1(2)
C8 C9 C10 C11 0.2(3)
O6 C10 C11 C12 179.20(18)
C9 C10 C11 C12 1.0(3)
O6 C10 C11 C13 2.4(3)
C9 C10 C11 C13 -175.8(2)
C8 C7 C12 O4 -177.8(2)
C8 C7 C12 C11 1.0(3)
C10 C11 C12 O4 177.22(19)
C13 C11 C12 O4 -6.2(3)
C10 C11 C12 C7 -1.6(3)
C13 C11 C12 C7 175.0(2)
C12 C11 C13 O7 178.3(2)
C10 C11 C13 O7 -5.2(3)
C12 C11 C13 C14 -2.9(4)
C10 C11 C13 C14 173.5(2)
C3 C4 N1 O1 -1.4(3)
C5 C4 N1 O1 176.1(2)
C3 C4 N1 O2 -180.0(2)
C5 C4 N1 O2 -2.5(3)
